data_4031339
loop_
_publ_author_name
'Zhang, Lijun'
'Tu, Bing'
'Ge, Min'
'Li, Yimei'
'Chen, Liangyu'
'Wang, Wei'
'Zhou, Shuangliu'

_publ_section_title
;
 Asymmetric Addition of Pyridyl Aluminum Reagents to Aldehydes Catalyzed
 by a Titanium(IV) Catalytic System of (R)-H8-BINOLate.
;
_journal_issue 16
_journal_name_full 'The Journal of organic chemistry'
_journal_page_first 8307
_journal_page_last 8313
_journal_paper_doi 10.1021/acs.joc.5b01410
_journal_volume 80
_journal_year 2015
_chemical_absolute_configuration ad
_chemical_formula_sum 'C12 H10 Br N O'
_chemical_formula_weight 264.12
_chemical_name_systematic
; 
 ? 
;
_space_group_IT_number 19
_symmetry_cell_setting orthorhombic
_symmetry_space_group_name_Hall 'P 2ac 2ab'
_symmetry_space_group_name_H-M 'P 21 21 21'
_atom_sites_solution_hydrogens geom
_atom_sites_solution_primary direct
_atom_sites_solution_secondary difmap
_audit_creation_method SHELXL-97
_cell_angle_alpha 90.00
_cell_angle_beta 90.00
_cell_angle_gamma 90.00
_cell_formula_units_Z 4
_cell_length_a 5.8390(11)
_cell_length_b 7.5480(14)
_cell_length_c 24.921(5)
_cell_measurement_temperature 293(2)
_cell_volume 1098.3(4)
_computing_structure_refinement 'SHELXL-97 (Sheldrick, 1997)'
_computing_structure_solution 'SHELXS-97 (Sheldrick, 1990)'
_diffrn_ambient_temperature 293(2)
_diffrn_measured_fraction_theta_full 0.996
_diffrn_measured_fraction_theta_max 0.996
_diffrn_radiation_monochromator graphite
_diffrn_radiation_source 'fine-focus sealed tube'
_diffrn_radiation_type MoK\a
_diffrn_radiation_wavelength 0.71073
_diffrn_reflns_av_R_equivalents 0.0401
_diffrn_reflns_av_sigmaI/netI 0.0451
_diffrn_reflns_limit_h_max 7
_diffrn_reflns_limit_h_min -7
_diffrn_reflns_limit_k_max 9
_diffrn_reflns_limit_k_min -9
_diffrn_reflns_limit_l_max 32
_diffrn_reflns_limit_l_min -32
_diffrn_reflns_number 9269
_diffrn_reflns_theta_full 27.59
_diffrn_reflns_theta_max 27.59
_diffrn_reflns_theta_min 1.63
_exptl_absorpt_coefficient_mu 3.713
_exptl_absorpt_correction_T_max 0.6439
_exptl_absorpt_correction_T_min 0.5546
_exptl_absorpt_correction_type multi-scan
_exptl_crystal_colour colorless
_exptl_crystal_density_diffrn 1.597
_exptl_crystal_density_method 'not measured'
_exptl_crystal_description block
_exptl_crystal_F_000 528
_exptl_crystal_size_max 0.18
_exptl_crystal_size_mid 0.16
_exptl_crystal_size_min 0.13
_refine_diff_density_max 0.490
_refine_diff_density_min -0.680
_refine_diff_density_rms 0.072
_refine_ls_abs_structure_details 'Flack H D (1983), Acta Cryst. A39, 876-881'
_refine_ls_abs_structure_Flack 0.033(16)
_refine_ls_extinction_method none
_refine_ls_goodness_of_fit_ref 1.031
_refine_ls_hydrogen_treatment mixed
_refine_ls_matrix_type full
_refine_ls_number_parameters 137
_refine_ls_number_reflns 2514
_refine_ls_number_restraints 0
_refine_ls_restrained_S_all 1.031
_refine_ls_R_factor_all 0.0614
_refine_ls_R_factor_gt 0.0404
_refine_ls_shift/su_max 0.000
_refine_ls_shift/su_mean 0.000
_refine_ls_structure_factor_coef Fsqd
_refine_ls_weighting_details 'calc w=1/[\s^2^(Fo^2^)+(0.0485P)^2^+0.4238P] where P=(Fo^2^+2Fc^2^)/3'
_refine_ls_weighting_scheme calc
_refine_ls_wR_factor_gt 0.0999
_refine_ls_wR_factor_ref 0.1087
_reflns_number_gt 1934
_reflns_number_total 2514
_reflns_threshold_expression >2sigma(I)
_cod_data_source_file jo5b01410_si_002.cif
_cod_data_source_block (S)-3ka
_cod_depositor_comments
;
The following automatic conversions were performed:

'_symmetry_cell_setting' value 'Orthorhombic' changed to
'orthorhombic' according to
/usr/data/users/saulius/crontab/automatic-downloads/rss-feeds/ACS/lib/dictionaries/cif_core.dic
dictionary named 'cif_core.dic' version 2.4.2 from 2011-04-26.

Automatic conversion script
Id: cif_fix_values 3271 2015-04-21 07:52:19Z andrius 

 Adding full bibliography for 4031339.cif.
;
_cod_original_sg_symbol_H-M P2(1)2(1)2(1)
_cod_database_code 4031339

loop_
_symmetry_equiv_pos_as_xyz
'x, y, z'
'-x+1/2, -y, z+1/2'
'-x, y+1/2, -z+1/2'
'x+1/2, -y+1/2, -z'

loop_
_atom_site_label
_atom_site_type_symbol
_atom_site_fract_x
_atom_site_fract_y
_atom_site_fract_z
_atom_site_U_iso_or_equiv
_atom_site_adp_type
_atom_site_occupancy
_atom_site_symmetry_multiplicity
_atom_site_calc_flag
_atom_site_refinement_flags
Br1 Br 1.17566(11) 0.59605(7) 0.98115(2) 0.0859(2) Uani 1 1 d .
N1 N 0.5859(6) 0.1697(5) 0.70371(12) 0.0570(9) Uani 1 1 d .
O1 O 0.7031(7) -0.1365(4) 0.86555(11) 0.0673(8) Uani 1 1 d .
H1 H 0.6378 -0.2072 0.8458 0.101 Uiso 1 1 calc R
C1 C 1.0073(7) 0.4208(5) 0.94322(13) 0.0489(8) Uani 1 1 d .
C2 C 0.7988(8) 0.4644(5) 0.92092(15) 0.0545(9) Uani 1 1 d .
H2 H 0.7363 0.5766 0.9257 0.065 Uiso 1 1 calc R
C3 C 0.6858(7) 0.3382(5) 0.89143(14) 0.0515(8) Uani 1 1 d .
H3 H 0.5464 0.3672 0.8757 0.062 Uiso 1 1 calc R
C4 C 0.7720(6) 0.1697(5) 0.88440(13) 0.0454(8) Uani 1 1 d .
C5 C 0.9779(7) 0.1274(5) 0.90862(15) 0.0503(9) Uani 1 1 d .
H5 H 1.0377 0.0139 0.9048 0.060 Uiso 1 1 calc R
C6 C 1.0961(7) 0.2523(6) 0.93851(15) 0.0566(10) Uani 1 1 d .
H6 H 1.2334 0.2228 0.9552 0.068 Uiso 1 1 calc R
C7 C 0.6455(7) 0.0388(5) 0.85007(14) 0.0507(9) Uani 1 1 d .
H7 H 0.4807 0.0559 0.8555 0.061 Uiso 1 1 calc R
C8 C 0.6996(6) 0.0658(4) 0.79055(13) 0.0422(7) Uani 1 1 d .
C9 C 0.5450(7) 0.1475(5) 0.75668(15) 0.0502(9) Uani 1 1 d .
H9 H 0.4076 0.1888 0.7708 0.060 Uiso 1 1 calc R
C10 C 0.7828(8) 0.1126(5) 0.68439(15) 0.0595(10) Uani 1 1 d .
H10 H 0.8123 0.1282 0.6480 0.071 Uiso 1 1 calc R
C11 C 0.9447(8) 0.0320(6) 0.71499(17) 0.0604(11) Uani 1 1 d .
H11 H 1.0812 -0.0067 0.6998 0.072 Uiso 1 1 calc R
C12 C 0.9031(6) 0.0086(6) 0.76916(16) 0.0541(10) Uani 1 1 d .
H12 H 1.0122 -0.0454 0.7909 0.065 Uiso 1 1 calc R

loop_
_atom_site_aniso_label
_atom_site_aniso_U_11
_atom_site_aniso_U_22
_atom_site_aniso_U_33
_atom_site_aniso_U_23
_atom_site_aniso_U_13
_atom_site_aniso_U_12
Br1 0.1097(4) 0.0761(3) 0.0718(3) -0.0293(3) -0.0310(3) 0.0002(3)
N1 0.070(2) 0.061(2) 0.0401(17) 0.0015(15) -0.0092(16) 0.0097(17)
O1 0.103(2) 0.0480(15) 0.0514(15) 0.0116(12) -0.0186(16) -0.0195(16)
C1 0.065(2) 0.050(2) 0.0316(16) -0.0061(16) -0.0029(15) 0.0000(19)
C2 0.065(2) 0.057(2) 0.0420(18) -0.0032(16) 0.0022(19) 0.011(2)
C3 0.050(2) 0.062(2) 0.0430(19) 0.0062(16) -0.0036(18) 0.009(2)
C4 0.053(2) 0.052(2) 0.0314(16) 0.0079(14) 0.0017(14) -0.0060(16)
C5 0.057(2) 0.045(2) 0.049(2) -0.0010(16) -0.0033(16) 0.0013(17)
C6 0.059(2) 0.065(3) 0.045(2) -0.0003(19) -0.0131(18) 0.0017(19)
C7 0.054(2) 0.058(2) 0.0400(18) 0.0062(16) -0.0032(16) -0.0110(18)
C8 0.0466(18) 0.0396(18) 0.0404(17) 0.0037(13) -0.0087(15) -0.0028(17)
C9 0.048(2) 0.059(2) 0.0439(19) -0.0021(16) -0.0100(15) 0.0084(17)
C10 0.087(3) 0.054(2) 0.0377(18) -0.0022(17) 0.0021(19) -0.009(2)
C11 0.058(2) 0.066(3) 0.057(2) -0.006(2) 0.008(2) 0.009(2)
C12 0.048(2) 0.059(2) 0.056(2) 0.005(2) -0.0035(18) 0.0067(18)

loop_
_atom_type_symbol
_atom_type_description
_atom_type_scat_dispersion_real
_atom_type_scat_dispersion_imag
_atom_type_scat_source
C C 0.0033 0.0016 'International Tables Vol C Tables 4.2.6.8 and 6.1.1.4'
H H 0.0000 0.0000 'International Tables Vol C Tables 4.2.6.8 and 6.1.1.4'
N N 0.0061 0.0033 'International Tables Vol C Tables 4.2.6.8 and 6.1.1.4'
O O 0.0106 0.0060 'International Tables Vol C Tables 4.2.6.8 and 6.1.1.4'
Br Br -0.2901 2.4595 'International Tables Vol C Tables 4.2.6.8 and 6.1.1.4'

loop_
_geom_angle_atom_site_label_1
_geom_angle_atom_site_label_2
_geom_angle_atom_site_label_3
_geom_angle
C10 N1 C9 118.0(3)
C7 O1 H1 109.5
C2 C1 C6 121.2(4)
C2 C1 Br1 119.4(3)
C6 C1 Br1 119.3(3)
C3 C2 C1 118.3(4)
C3 C2 H2 120.8
C1 C2 H2 120.8
C2 C3 C4 122.2(4)
C2 C3 H3 118.9
C4 C3 H3 118.9
C3 C4 C5 118.4(4)
C3 C4 C7 120.0(3)
C5 C4 C7 121.6(3)
C4 C5 C6 120.7(4)
C4 C5 H5 119.7
C6 C5 H5 119.7
C1 C6 C5 119.1(4)
C1 C6 H6 120.5
C5 C6 H6 120.5
O1 C7 C4 110.0(3)
O1 C7 C8 109.8(3)
C4 C7 C8 111.3(3)
O1 C7 H7 108.6
C4 C7 H7 108.6
C8 C7 H7 108.6
C12 C8 C9 118.0(3)
C12 C8 C7 120.9(3)
C9 C8 C7 121.1(4)
N1 C9 C8 122.5(4)
N1 C9 H9 118.8
C8 C9 H9 118.8
N1 C10 C11 123.2(4)
N1 C10 H10 118.4
C11 C10 H10 118.4
C10 C11 C12 118.9(4)
C10 C11 H11 120.6
C12 C11 H11 120.6
C8 C12 C11 119.4(4)
C8 C12 H12 120.3
C11 C12 H12 120.3

loop_
_geom_bond_atom_site_label_1
_geom_bond_atom_site_label_2
_geom_bond_distance
Br1 C1 1.900(4)
N1 C10 1.319(6)
N1 C9 1.352(5)
O1 C7 1.419(5)
O1 H1 0.8200
C1 C2 1.378(6)
C1 C6 1.378(6)
C2 C3 1.373(6)
C2 H2 0.9300
C3 C4 1.379(5)
C3 H3 0.9300
C4 C5 1.382(5)
C4 C7 1.501(5)
C5 C6 1.386(5)
C5 H5 0.9300
C6 H6 0.9300
C7 C8 1.530(5)
C7 H7 0.9800
C8 C12 1.372(5)
C8 C9 1.381(5)
C9 H9 0.9300
C10 C11 1.358(6)
C10 H10 0.9300
C11 C12 1.383(6)
C11 H11 0.9300
C12 H12 0.9300
